data_7201785
loop_
_publ_author_name
'Janbon, Sophie'
'Davey, Roger J.'
'Shankland, Kenneth'

_publ_section_title
;
 The crystal structure of a metastable polymorph of para-azoxyanisole
;
_journal_issue 3
_journal_name_full CrystEngComm
_journal_page_first 279
_journal_paper_doi 10.1039/b715934j
_journal_volume 10
_journal_year 2008
_chemical_name_common 'p-azoxyanisole form II'
_space_group_IT_number 14
_symmetry_cell_setting monoclinic
_symmetry_Int_Tables_number 14
_symmetry_space_group_name_Hall '-P 2yab'
_symmetry_space_group_name_H-M 'P 1 21/a 1'
_cell_angle_alpha 90
_cell_angle_beta 105.550(3)
_cell_angle_gamma 90
_cell_formula_units_Z 2
_cell_length_a 14.9227(11)
_cell_length_b 4.41484(7)
_cell_length_c 10.3539(3)
_cell_volume 657.16(5)
_pd_proc_ls_background_function
;
Chebyshev polynomial
;
_pd_proc_ls_pref_orient_corr
;
A spherical harmonics-based preferred orientation correction
(J\"arvinen, 1993) was applied with Topas during the Rietveld refinement.
;
_pd_proc_ls_profile_function
;
Fundamental parameters with axial divergence correction.
;
_pd_proc_ls_prof_R_factor 0.0460
_pd_proc_ls_prof_wR_expected 0.0234
_pd_proc_ls_prof_wR_factor 0.0681
_refine_ls_matrix_type sparse
_refine_ls_weighting_details 1/\s(Y~obs~)^2^
_refine_ls_weighting_scheme sigma
_cod_data_source_file b715934j.txt
_cod_data_source_block PAA-II
_cod_original_cell_volume 657.16(6)
_cod_original_sg_symbol_H-M 'P 21/a'
_cod_database_code 7201785

loop_
_symmetry_equiv_pos_as_xyz
'-x, -y, -z'
'-x+1/2, y+1/2, -z'
'x, y, z'
'x+1/2, -y+1/2, z'

loop_
_atom_site_label
_atom_site_type_symbol
_atom_site_symmetry_multiplicity
_atom_site_fract_x
_atom_site_fract_y
_atom_site_fract_z
_atom_site_occupancy
_atom_site_B_iso_or_equiv
C1 C 0 0.44227 0.25214 0.31857 1 12
C2 C 0 0.28625 0.06803 0.29533 1 12
C3 C 0 0.22907 -0.14699 0.33300 1 12
C4 C 0 0.13849 -0.19463 0.25271 1 12
C5 C 0 0.10509 -0.02725 0.13474 1 12
C6 C 0 0.16227 0.18777 0.09706 1 12
C7 C 0 0.25286 0.23541 0.17736 1 12
H2 H 0 0.25173 -0.26057 0.41306 1 16
H3 H 0 0.09968 -0.34054 0.27828 1 16
H4 H 0 0.13961 0.30135 0.01701 1 16
H5 H 0 0.29166 0.38132 0.15179 1 16
H1A H 0 0.42166 0.44857 0.28643 1 16
H1B H 0 0.49969 0.26798 0.38567 1 16
H1C H 0 0.45060 0.13200 0.24656 1 16
N1 N 0 0.01257 -0.07592 0.05272 1 12
O2 O 0 -0.03650 -0.26942 0.09373 0.5 12
O1 O 0 0.37489 0.11465 0.37390 1 12
